data_2242963
loop_
_publ_author_name
'Park, Juhyeon'
'Lee, Seung Heon'
'Choi, Myong Yong'
'Moon, Cheol Joo'
'Kim, Tae Ho'

_publ_section_title
;
 Crystal structure of
 <i>N</i>,<i>N</i>'-bis[3-(methylsulfanyl)propyl]-1,8:4,5-naphthalenetetracarboxylic
 diimide
;
_journal_issue 6
_journal_name_full 'Acta Crystallographica Section E'
_journal_page_first 934
_journal_page_last 938
_journal_paper_doi 10.1107/S2056989019007771
_journal_volume 75
_journal_year 2019
_chemical_formula_iupac 'C22 H22 N2 O4 S2'
_chemical_formula_moiety 'C22 H22 N2 O4 S2'
_chemical_formula_sum 'C22 H22 N2 O4 S2'
_chemical_formula_weight 442.53
_chemical_name_systematic '<i>N</i>,<i>N</i>'-Bis[3-(methylsulfanyl)propyl]-1,8:4,5-naphthalenetetracarboxylic diimide'
_space_group_crystal_system monoclinic
_space_group_IT_number 14
_space_group_name_Hall '-P 2ybc'
_space_group_name_H-M_alt 'P 1 21/c 1'
_symmetry_space_group_name_Hall '-P 2ybc'
_symmetry_space_group_name_H-M 'P 1 21/c 1'
_atom_sites_solution_hydrogens geom
_audit_creation_method SHELXL-2014/7
_cell_angle_alpha 90
_cell_angle_beta 94.333(2)
_cell_angle_gamma 90
_cell_formula_units_Z 2
_cell_length_a 8.0500(2)
_cell_length_b 4.94070(10)
_cell_length_c 24.9626(7)
_cell_measurement_reflns_used 1676
_cell_measurement_temperature 173(2)
_cell_measurement_theta_max 26.05
_cell_measurement_theta_min 3.12
_cell_volume 989.99(4)
_computing_cell_refinement
;
SAINT (Bruker, 2014)
;
_computing_data_collection
;
APEX2 (Bruker, 2014)
;
_computing_data_reduction
;
SAINT (Bruker, 2014)
;
_computing_molecular_graphics
;
DIAMOND (Brandenburg, 2010)
;
_computing_publication_material
;
SHELXTL (Sheldrick, 2008) and publCIF (Westrip, 2010)
;
_computing_structure_refinement
;
SHELXL2014 (Sheldrick, 2015)
;
_computing_structure_solution
;
SHELXS97 (Sheldrick, 2008)
;
_diffrn_ambient_temperature 173(2)
_diffrn_measured_fraction_theta_full 1.000
_diffrn_measured_fraction_theta_max 1.000
_diffrn_measurement_device_type 'Bruker APEXII CCD'
_diffrn_measurement_method '\f and \w scans'
_diffrn_radiation_type MoK\a
_diffrn_radiation_wavelength 0.71073
_diffrn_reflns_av_R_equivalents 0.0459
_diffrn_reflns_av_unetI/netI 0.0480
_diffrn_reflns_limit_h_max 9
_diffrn_reflns_limit_h_min -9
_diffrn_reflns_limit_k_max 5
_diffrn_reflns_limit_k_min -5
_diffrn_reflns_limit_l_max 25
_diffrn_reflns_limit_l_min -29
_diffrn_reflns_number 5641
_diffrn_reflns_theta_full 24.999
_diffrn_reflns_theta_max 24.999
_diffrn_reflns_theta_min 1.636
_exptl_absorpt_coefficient_mu 0.303
_exptl_absorpt_correction_T_max 0.7457
_exptl_absorpt_correction_T_min 0.6757
_exptl_absorpt_correction_type multi-scan
_exptl_absorpt_process_details
;
(SADABS; Bruker, 2014)
;
_exptl_crystal_colour yellow
_exptl_crystal_density_diffrn 1.485
_exptl_crystal_description rod
_exptl_crystal_F_000 464
_exptl_crystal_size_max 0.230
_exptl_crystal_size_mid 0.050
_exptl_crystal_size_min 0.040
_refine_diff_density_max 0.251
_refine_diff_density_min -0.264
_refine_ls_extinction_method none
_refine_ls_goodness_of_fit_ref 1.048
_refine_ls_hydrogen_treatment constr
_refine_ls_matrix_type full
_refine_ls_number_parameters 137
_refine_ls_number_reflns 1732
_refine_ls_number_restraints 0
_refine_ls_restrained_S_all 1.048
_refine_ls_R_factor_all 0.0556
_refine_ls_R_factor_gt 0.0420
_refine_ls_shift/su_max 0.000
_refine_ls_shift/su_mean 0.000
_refine_ls_structure_factor_coef Fsqd
_refine_ls_weighting_details 'w=1/[\s^2^(Fo^2^)+(0.0403P)^2^+0.3426P] where P=(Fo^2^+2Fc^2^)/3'
_refine_ls_weighting_scheme calc
_refine_ls_wR_factor_gt 0.0948
_refine_ls_wR_factor_ref 0.1006
_reflns_number_gt 1360
_reflns_number_total 1732
_reflns_threshold_expression 'I > 2\s(I)'
_cod_data_source_file sj5571sup1.cif
_cod_data_source_block I
_cod_database_code 2242963
_shelx_space_group_comment
;
The symmetry employed for this shelxl refinement is uniquely defined
by the following loop, which should always be used as a source of
symmetry information in preference to the above space-group names.
They are only intended as comments.
;
_shelx_estimated_absorpt_t_min 0.934
_shelx_estimated_absorpt_t_max 0.988

loop_
_space_group_symop_operation_xyz
'x, y, z'
'-x, y+1/2, -z+1/2'
'-x, -y, -z'
'x, -y-1/2, z-1/2'

loop_
_atom_site_type_symbol
_atom_site_label
_atom_site_fract_x
_atom_site_fract_y
_atom_site_fract_z
_atom_site_U_iso_or_equiv
_atom_site_adp_type
_atom_site_calc_flag
_atom_site_occupancy
S S1 0.25895(9) 0.32924(13) 0.17605(3) 0.0356(2) Uani d 1
O O1 0.5336(2) 0.2804(3) 0.04996(7) 0.0310(4) Uani d 1
O O2 0.8407(2) 0.9669(3) 0.12693(6) 0.0326(5) Uani d 1
N N1 0.6852(2) 0.6297(4) 0.08708(8) 0.0243(5) Uani d 1
C C1 0.0764(4) 0.4611(6) 0.20299(12) 0.0458(8) Uani d 1
H H1A 0.0888 0.4506 0.2423 0.069 Uiso calc 1
H H1B -0.0207 0.3548 0.1895 0.069 Uiso calc 1
H H1C 0.0609 0.6503 0.1919 0.069 Uiso calc 1
C C2 0.4130(3) 0.5621(5) 0.20506(10) 0.0273(6) Uani d 1
H H2A 0.3685 0.7488 0.2024 0.033 Uiso calc 1
H H2B 0.4374 0.5191 0.2436 0.033 Uiso calc 1
C C3 0.5728(3) 0.5448(5) 0.17623(9) 0.0276(6) Uani d 1
H H3A 0.6650 0.6315 0.1985 0.033 Uiso calc 1
H H3B 0.6023 0.3526 0.1710 0.033 Uiso calc 1
C C4 0.5500(3) 0.6857(5) 0.12200(10) 0.0274(6) Uani d 1
H H4A 0.4431 0.6269 0.1035 0.033 Uiso calc 1
H H4B 0.5434 0.8834 0.1279 0.033 Uiso calc 1
C C5 0.6592(3) 0.4151(4) 0.05056(9) 0.0243(6) Uani d 1
C C6 0.7912(3) 0.3668(4) 0.01356(9) 0.0214(5) Uani d 1
C C7 0.9374(3) 0.5241(4) 0.01778(8) 0.0200(5) Uani d 1
C C8 0.9613(3) 0.7304(4) 0.05690(9) 0.0228(5) Uani d 1
C C9 0.8287(3) 0.7878(4) 0.09317(9) 0.0249(6) Uani d 1
C C10 0.7698(3) 0.1661(4) -0.02484(9) 0.0234(5) Uani d 1
H H10 0.6712 0.0598 -0.0273 0.028 Uiso calc 1
C C11 1.1054(3) 0.8802(4) 0.06017(9) 0.0242(6) Uani d 1
H H11 1.1210 1.0173 0.0868 0.029 Uiso calc 1

loop_
_atom_site_aniso_label
_atom_site_aniso_U_11
_atom_site_aniso_U_22
_atom_site_aniso_U_33
_atom_site_aniso_U_12
_atom_site_aniso_U_13
_atom_site_aniso_U_23
S1 0.0366(5) 0.0304(4) 0.0400(4) -0.0049(3) 0.0038(3) -0.0064(3)
O1 0.0268(11) 0.0293(9) 0.0371(10) -0.0088(8) 0.0036(8) -0.0010(8)
O2 0.0372(11) 0.0284(9) 0.0322(10) -0.0041(8) 0.0025(8) -0.0113(8)
N1 0.0252(12) 0.0200(10) 0.0273(11) -0.0021(9) 0.0009(9) -0.0004(8)
C1 0.0360(19) 0.0483(17) 0.0541(19) -0.0024(14) 0.0104(14) 0.0018(15)
C2 0.0320(16) 0.0220(12) 0.0276(13) -0.0002(11) -0.0003(11) -0.0003(10)
C3 0.0292(15) 0.0272(13) 0.0260(13) 0.0017(11) -0.0011(11) -0.0019(10)
C4 0.0254(15) 0.0255(13) 0.0314(14) 0.0034(11) 0.0038(11) 0.0005(11)
C5 0.0275(15) 0.0199(12) 0.0247(13) -0.0006(11) -0.0034(10) 0.0039(10)
C6 0.0237(14) 0.0150(11) 0.0248(13) 0.0001(10) -0.0031(10) 0.0028(9)
C7 0.0226(14) 0.0152(11) 0.0214(12) -0.0006(10) -0.0037(9) 0.0028(9)
C8 0.0253(14) 0.0178(11) 0.0246(13) -0.0015(10) -0.0026(10) 0.0028(9)
C9 0.0284(15) 0.0211(12) 0.0246(13) 0.0008(10) -0.0021(10) 0.0034(10)
C10 0.0220(14) 0.0198(12) 0.0273(13) -0.0028(10) -0.0065(10) 0.0044(10)
C11 0.0302(15) 0.0177(11) 0.0236(13) -0.0019(10) -0.0045(10) -0.0018(9)

loop_
_atom_type_symbol
_atom_type_description
_atom_type_scat_dispersion_real
_atom_type_scat_dispersion_imag
_atom_type_scat_source
C C 0.0033 0.0016 'International Tables Vol C Tables 4.2.6.8 and 6.1.1.4'
H H 0.0000 0.0000 'International Tables Vol C Tables 4.2.6.8 and 6.1.1.4'
N N 0.0061 0.0033 'International Tables Vol C Tables 4.2.6.8 and 6.1.1.4'
O O 0.0106 0.0060 'International Tables Vol C Tables 4.2.6.8 and 6.1.1.4'
S S 0.1246 0.1234 'International Tables Vol C Tables 4.2.6.8 and 6.1.1.4'

loop_
_geom_angle_atom_site_label_1
_geom_angle_atom_site_label_2
_geom_angle_atom_site_label_3
_geom_angle_site_symmetry_1
_geom_angle_site_symmetry_3
_geom_angle
C1 S1 C2 . . 100.17(12)
C9 N1 C5 . . 125.2(2)
C9 N1 C4 . . 118.31(19)
C5 N1 C4 . . 116.52(19)
S1 C1 H1A . . 109.5
S1 C1 H1B . . 109.5
H1A C1 H1B . . 109.5
S1 C1 H1C . . 109.5
H1A C1 H1C . . 109.5
H1B C1 H1C . . 109.5
C3 C2 S1 . . 110.75(16)
C3 C2 H2A . . 109.5
S1 C2 H2A . . 109.5
C3 C2 H2B . . 109.5
S1 C2 H2B . . 109.5
H2A C2 H2B . . 108.1
C4 C3 C2 . . 110.2(2)
C4 C3 H3A . . 109.6
C2 C3 H3A . . 109.6
C4 C3 H3B . . 109.6
C2 C3 H3B . . 109.6
H3A C3 H3B . . 108.1
N1 C4 C3 . . 113.37(19)
N1 C4 H4A . . 108.9
C3 C4 H4A . . 108.9
N1 C4 H4B . . 108.9
C3 C4 H4B . . 108.9
H4A C4 H4B . . 107.7
O1 C5 N1 . . 120.4(2)
O1 C5 C6 . . 122.9(2)
N1 C5 C6 . . 116.7(2)
C10 C6 C7 . . 120.5(2)
C10 C6 C5 . . 119.5(2)
C7 C6 C5 . . 120.0(2)
C6 C7 C7 . 3_765 119.5(2)
C6 C7 C8 . . 121.3(2)
C7 C7 C8 3_765 . 119.3(3)
C11 C8 C7 . . 120.0(2)
C11 C8 C9 . . 120.4(2)
C7 C8 C9 . . 119.6(2)
O2 C9 N1 . . 120.2(2)
O2 C9 C8 . . 122.6(2)
N1 C9 C8 . . 117.2(2)
C6 C10 C11 . 3_765 119.7(2)
C6 C10 H10 . . 120.1
C11 C10 H10 3_765 . 120.1
C8 C11 C10 . 3_765 121.1(2)
C8 C11 H11 . . 119.5
C10 C11 H11 3_765 . 119.5

loop_
_geom_bond_atom_site_label_1
_geom_bond_atom_site_label_2
_geom_bond_site_symmetry_2
_geom_bond_distance
S1 C1 . 1.785(3)
S1 C2 . 1.803(2)
O1 C5 . 1.210(3)
O2 C9 . 1.221(3)
N1 C9 . 1.394(3)
N1 C5 . 1.404(3)
N1 C4 . 1.471(3)
C1 H1A . 0.9800
C1 H1B . 0.9800
C1 H1C . 0.9800
C2 C3 . 1.523(3)
C2 H2A . 0.9900
C2 H2B . 0.9900
C3 C4 . 1.521(3)
C3 H3A . 0.9900
C3 H3B . 0.9900
C4 H4A . 0.9900
C4 H4B . 0.9900
C5 C6 . 1.479(3)
C6 C10 . 1.381(3)
C6 C7 . 1.408(3)
C7 C7 3_765 1.413(4)
C7 C8 . 1.415(3)
C8 C11 . 1.373(3)
C8 C9 . 1.478(3)
C10 C11 3_765 1.404(3)
C10 H10 . 0.9500
C11 C10 3_765 1.404(3)
C11 H11 . 0.9500

loop_
_geom_hbond_atom_site_label_D
_geom_hbond_atom_site_label_H
_geom_hbond_atom_site_label_A
_geom_hbond_site_symmetry_A
_geom_hbond_distance_DH
_geom_hbond_distance_HA
_geom_hbond_distance_DA
_geom_hbond_angle_DHA
C4 H4A S1 . 0.99 2.84 3.300(2) 109.4
C4 H4A O1 . 0.99 2.32 2.688(3) 100.7
C10 H10 O1 3_655 0.95 2.39 3.316(3) 164.1
C11 H11 S1 1_665 0.95 2.86 3.779(2) 161.9

loop_
_geom_torsion_atom_site_label_1
_geom_torsion_atom_site_label_2
_geom_torsion_atom_site_label_3
_geom_torsion_atom_site_label_4
_geom_torsion_site_symmetry_1
_geom_torsion_site_symmetry_4
_geom_torsion
C1 S1 C2 C3 . . -163.99(17)
S1 C2 C3 C4 . . 75.4(2)
C9 N1 C4 C3 . . -84.9(2)
C5 N1 C4 C3 . . 94.0(2)
C2 C3 C4 N1 . . -167.95(19)
C9 N1 C5 O1 . . 176.4(2)
C4 N1 C5 O1 . . -2.5(3)
C9 N1 C5 C6 . . -4.1(3)
C4 N1 C5 C6 . . 177.07(18)
O1 C5 C6 C10 . . 2.3(3)
N1 C5 C6 C10 . . -177.28(19)
O1 C5 C6 C7 . . -177.5(2)
N1 C5 C6 C7 . . 3.0(3)
C10 C6 C7 C7 . 3_765 0.2(4)
C5 C6 C7 C7 . 3_765 179.9(2)
C10 C6 C7 C8 . . -179.9(2)
C5 C6 C7 C8 . . -0.2(3)
C6 C7 C8 C11 . . 179.8(2)
C7 C7 C8 C11 3_765 . -0.3(4)
C6 C7 C8 C9 . . -1.7(3)
C7 C7 C8 C9 3_765 . 178.1(2)
C5 N1 C9 O2 . . -178.5(2)
C4 N1 C9 O2 . . 0.3(3)
C5 N1 C9 C8 . . 2.2(3)
C4 N1 C9 C8 . . -178.94(19)
C11 C8 C9 O2 . . 0.0(3)
C7 C8 C9 O2 . . -178.4(2)
C11 C8 C9 N1 . . 179.24(19)
C7 C8 C9 N1 . . 0.8(3)
C7 C6 C10 C11 . 3_765 -0.4(3)
C5 C6 C10 C11 . 3_765 179.8(2)
C7 C8 C11 C10 . 3_765 0.5(3)
C9 C8 C11 C10 . 3_765 -177.9(2)

_cod_database_fobs_code 2242963
